data_7113703
loop_
_publ_author_name
'Nagashima, Hideo'
'Gondo, Mitsuru'
'Masuda, Satoshi'
'Kondo, Hideo'
'Yamaguchi, Yoshitaka'
'Matsubara, Kouki'

_publ_section_title
;
 Organoruthenium(II) and (III) amidinates, (\h5-C5Me5)Ru(\h-amidinate)
 and (\h5-C5Me5)RuCl(\h-amidinate), as unique redox catalysts for the
 intramolecular Kharasch reactions: Facile access to a pyrrolizidine
 alkaloid skeleton under mild conditions
;
_journal_coden_ASTM CHCOFS
_journal_issue 3
_journal_name_full
;
 Chemical Communications (Cambridge, United Kingdom)
;
_journal_page_first 442
_journal_page_last 443
_journal_paper_doi 10.1039/b209369c
_journal_year 2003
_chemical_formula_sum 'C18 H32 Cl N2 Ru'
_chemical_formula_weight 412.98
_space_group_IT_number 14
_symmetry_cell_setting monoclinic
_symmetry_space_group_name_Hall '-P 2yn'
_symmetry_space_group_name_H-M 'P 1 21/n 1'
_atom_sites_solution_hydrogens geom
_atom_sites_solution_primary direct
_atom_sites_solution_secondary difmap
_audit_creation_method SHELXL-97
_cell_angle_alpha 90.00
_cell_angle_beta 90.473(14)
_cell_angle_gamma 90.00
_cell_formula_units_Z 4
_cell_length_a 13.149(2)
_cell_length_b 9.255(3)
_cell_length_c 16.412(3)
_cell_measurement_reflns_used 25
_cell_measurement_temperature 293(2)
_cell_measurement_theta_max 14.85
_cell_measurement_theta_min 14.66
_cell_volume 1997.2(8)
_computing_cell_refinement 'MSC/AFC Diffractometer Control'
_computing_data_collection 'MSC/AFC Diffractometer Control'
_computing_data_reduction
;
teXsan for Windows version 1.06 (MSC, 1997-1999)
;
_computing_molecular_graphics 'ORTEP III (Farrujia, 1998)'
_computing_publication_material 'SHELXL-97/2 (Sheldrick,1997)'
_computing_structure_refinement 'SHELXL-97 (Sheldrick, 1997)'
_computing_structure_solution
;
SIR97 (Altomare, et. al. 1997)
;
_diffrn_ambient_temperature 293(2)
_diffrn_measured_fraction_theta_full 0.000
_diffrn_measured_fraction_theta_max 0.999
_diffrn_measurement_device 'Rigaku AFC7R'
_diffrn_measurement_method \w-2\q
_diffrn_radiation_detector 'scintillation counter'
_diffrn_radiation_monochromator graphite
_diffrn_radiation_source 'Rigaku rotating anode'
_diffrn_radiation_type MoK\a
_diffrn_radiation_wavelength 0.71069
_diffrn_reflns_av_R_equivalents 0.0509
_diffrn_reflns_av_sigmaI/netI 0.1137
_diffrn_reflns_limit_h_max 17
_diffrn_reflns_limit_h_min -17
_diffrn_reflns_limit_k_max 12
_diffrn_reflns_limit_k_min 0
_diffrn_reflns_limit_l_max 0
_diffrn_reflns_limit_l_min -21
_diffrn_reflns_number 4728
_diffrn_reflns_theta_full 0.50
_diffrn_reflns_theta_max 27.50
_diffrn_reflns_theta_min 2.53
_diffrn_standards_decay_% 5.619
_diffrn_standards_interval_count 150
_diffrn_standards_number 3
_exptl_absorpt_coefficient_mu 0.918
_exptl_absorpt_correction_T_max 1.000
_exptl_absorpt_correction_T_min 0.930
_exptl_absorpt_correction_type psi-scan
_exptl_crystal_colour orange
_exptl_crystal_density_diffrn 1.373
_exptl_crystal_density_method 'not measured'
_exptl_crystal_description prismatic
_exptl_crystal_F_000 860
_exptl_crystal_size_max 0.300
_exptl_crystal_size_mid 0.230
_exptl_crystal_size_min 0.100
_refine_diff_density_max 0.630
_refine_diff_density_min -0.626
_refine_diff_density_rms 0.101
_refine_ls_extinction_method none
_refine_ls_goodness_of_fit_ref 0.970
_refine_ls_hydrogen_treatment mixed
_refine_ls_matrix_type full
_refine_ls_number_parameters 199
_refine_ls_number_reflns 4573
_refine_ls_number_restraints 0
_refine_ls_restrained_S_all 0.970
_refine_ls_R_factor_all 0.1410
_refine_ls_R_factor_gt 0.0399
_refine_ls_shift/su_max 0.001
_refine_ls_shift/su_mean 0.000
_refine_ls_structure_factor_coef Fsqd
_refine_ls_weighting_details 'calc w==1/[\s^2^(Fo^2^)+(0.0420P)^2^+0.0000P] where P==(Fo^2^+2Fc^2^)/3'
_refine_ls_weighting_scheme calc
_refine_ls_wR_factor_gt 0.0924
_refine_ls_wR_factor_ref 0.1159
_reflns_number_gt 2343
_reflns_number_total 4573
_reflns_threshold_expression >2sigma(I)
_cod_duplicate_entry 7103943
_cod_data_source_file b209369c.txt
_cod_data_source_block 2
_cod_depositor_comments
;
The following automatic conversions were performed:
'_atom_site_symetry_multiplicity' tag replaced with
'_atom_site_symmetry_multiplicity'.

Automatic conversion script
Id: cif_correct_tags 1440 2010-10-19 06:21:57Z saulius 

The following automatic conversions were performed:

'_exptl_absorpt_correction_type' value 'psi scan' changed to
'psi-scan' according to
/usr/data/users/saulius/automatic-downloads/retrospective/RSC/lib/dictionaries/cif_core.dic
dictionary named 'cif_core.dic' version 2.4.2 from 2011-04-26.

Automatic conversion script
Id: cif_fix_values 2281 2013-09-26 08:29:07Z andrius 
;
_cod_original_sg_symbol_H-M 'P 21/n'
_cod_database_code 7113703

loop_
_symmetry_equiv_pos_as_xyz
'x, y, z'
'-x+1/2, y+1/2, -z+1/2'
'-x, -y, -z'
'x-1/2, -y-1/2, z-1/2'

loop_
_atom_site_label
_atom_site_type_symbol
_atom_site_fract_x
_atom_site_fract_y
_atom_site_fract_z
_atom_site_U_iso_or_equiv
_atom_site_adp_type
_atom_site_occupancy
_atom_site_symmetry_multiplicity
_atom_site_calc_flag
Ru1 Ru 0.73379(3) 0.24009(4) 0.45264(2) 0.03473(12) Uani 1 1 d
Cl1 Cl 0.73735(12) -0.00486(15) 0.40671(11) 0.0645(5) Uani 1 1 d
N1 N 0.8310(3) 0.1901(5) 0.5505(3) 0.0429(10) Uani 1 1 d
N2 N 0.8905(3) 0.2625(5) 0.4372(3) 0.0465(10) Uani 1 1 d
C1 C 0.5695(4) 0.2697(5) 0.4260(3) 0.0443(12) Uani 1 1 d
C2 C 0.5944(4) 0.3292(6) 0.5035(3) 0.0471(13) Uani 1 1 d
C3 C 0.6658(4) 0.4433(6) 0.4911(3) 0.0471(14) Uani 1 1 d
C4 C 0.6832(4) 0.4539(5) 0.4048(3) 0.0427(12) Uani 1 1 d
C5 C 0.6252(4) 0.3452(6) 0.3662(3) 0.0441(13) Uani 1 1 d
C6 C 0.4956(5) 0.1503(7) 0.4094(4) 0.0683(19) Uani 1 1 d
H6A H 0.4681 0.1163 0.4599 0.102 Uiso 1 1 calc
H6B H 0.5297 0.0725 0.3823 0.102 Uiso 1 1 calc
H6C H 0.4414 0.1857 0.3753 0.102 Uiso 1 1 calc
C7 C 0.5422(5) 0.2955(8) 0.5823(4) 0.077(2) Uani 1 1 d
H7A H 0.5733 0.3500 0.6256 0.116 Uiso 1 1 calc
H7B H 0.5485 0.1941 0.5938 0.116 Uiso 1 1 calc
H7C H 0.4716 0.3207 0.5778 0.116 Uiso 1 1 calc
C8 C 0.7052(6) 0.5467(7) 0.5531(4) 0.080(2) Uani 1 1 d
H8A H 0.6846 0.5159 0.6064 0.121 Uiso 1 1 calc
H8B H 0.6783 0.6412 0.5423 0.121 Uiso 1 1 calc
H8C H 0.7781 0.5496 0.5508 0.121 Uiso 1 1 calc
C9 C 0.7464(5) 0.5678(7) 0.3644(5) 0.073(2) Uani 1 1 d
H9A H 0.7781 0.6273 0.4052 0.110 Uiso 1 1 calc
H9B H 0.7036 0.6265 0.3301 0.110 Uiso 1 1 calc
H9C H 0.7977 0.5225 0.3319 0.110 Uiso 1 1 calc
C10 C 0.6165(5) 0.3190(8) 0.2756(4) 0.0686(18) Uani 1 1 d
H10A H 0.6614 0.3832 0.2474 0.103 Uiso 1 1 calc
H10B H 0.5477 0.3365 0.2580 0.103 Uiso 1 1 calc
H10C H 0.6346 0.2208 0.2638 0.103 Uiso 1 1 calc
C11 C 0.9144(4) 0.2122(5) 0.5099(3) 0.0434(13) Uani 1 1 d
C12 C 0.8282(5) 0.1225(7) 0.6310(4) 0.0575(16) Uani 1 1 d
H12 H 0.8950 0.0786 0.6407 0.069 Uiso 1 1 calc
C13 C 0.8115(6) 0.2305(8) 0.6970(4) 0.083(2) Uani 1 1 d
H13A H 0.8640 0.3025 0.6953 0.125 Uiso 1 1 calc
H13B H 0.8133 0.1827 0.7489 0.125 Uiso 1 1 calc
H13C H 0.7465 0.2758 0.6893 0.125 Uiso 1 1 calc
C14 C 0.7515(6) 0.0034(8) 0.6315(5) 0.094(3) Uani 1 1 d
H14A H 0.7657 -0.0631 0.5881 0.141 Uiso 1 1 calc
H14B H 0.6847 0.0431 0.6239 0.141 Uiso 1 1 calc
H14C H 0.7549 -0.0465 0.6827 0.141 Uiso 1 1 calc
C15 C 0.9636(5) 0.2768(7) 0.3712(4) 0.0633(17) Uani 1 1 d
H15 H 1.0175 0.2059 0.3817 0.076 Uiso 1 1 calc
C16 C 1.0143(5) 0.4243(9) 0.3697(5) 0.093(3) Uani 1 1 d
H16A H 1.0457 0.4430 0.4217 0.139 Uiso 1 1 calc
H16B H 0.9642 0.4972 0.3585 0.139 Uiso 1 1 calc
H16C H 1.0651 0.4260 0.3280 0.139 Uiso 1 1 calc
C17 C 0.9165(7) 0.2374(10) 0.2929(5) 0.115(3) Uani 1 1 d
H17A H 0.8845 0.1445 0.2977 0.172 Uiso 1 1 calc
H17B H 0.9677 0.2334 0.2516 0.172 Uiso 1 1 calc
H17C H 0.8664 0.3084 0.2783 0.172 Uiso 1 1 calc
C18 C 1.0209(5) 0.1867(7) 0.5413(4) 0.0689(19) Uani 1 1 d
H18A H 1.0688 0.2120 0.4999 0.103 Uiso 1 1 calc
H18B H 1.0289 0.0866 0.5553 0.103 Uiso 1 1 calc
H18C H 1.0327 0.2452 0.5888 0.103 Uiso 1 1 calc

loop_
_atom_site_aniso_label
_atom_site_aniso_U_11
_atom_site_aniso_U_22
_atom_site_aniso_U_33
_atom_site_aniso_U_23
_atom_site_aniso_U_13
_atom_site_aniso_U_12
Ru1 0.03362(18) 0.0341(2) 0.03639(19) -0.0014(2) -0.00220(13) 0.0030(2)
Cl1 0.0626(10) 0.0419(8) 0.0887(12) -0.0209(8) -0.0173(8) 0.0089(7)
N1 0.046(3) 0.040(2) 0.043(3) 0.000(2) -0.008(2) 0.003(2)
N2 0.039(2) 0.050(3) 0.050(2) -0.011(3) 0.0025(18) 0.004(2)
C1 0.033(2) 0.038(3) 0.061(3) 0.002(3) -0.005(2) 0.004(2)
C2 0.041(3) 0.055(3) 0.046(3) 0.005(3) 0.008(2) 0.013(3)
C3 0.047(3) 0.040(3) 0.054(3) -0.011(3) -0.012(3) 0.012(2)
C4 0.039(3) 0.032(3) 0.057(3) 0.002(2) -0.008(3) 0.000(2)
C5 0.043(3) 0.046(3) 0.044(3) 0.005(3) -0.004(2) 0.006(2)
C6 0.052(4) 0.056(4) 0.097(5) 0.002(4) -0.017(4) -0.011(3)
C7 0.069(4) 0.101(6) 0.062(4) 0.016(4) 0.019(3) 0.031(4)
C8 0.090(5) 0.062(4) 0.088(5) -0.037(4) -0.026(4) 0.015(4)
C9 0.058(4) 0.048(4) 0.114(6) 0.020(4) 0.002(4) -0.006(3)
C10 0.070(4) 0.079(5) 0.056(4) 0.002(4) -0.012(3) 0.007(4)
C11 0.041(3) 0.036(3) 0.053(3) -0.008(2) -0.012(2) 0.006(2)
C12 0.059(4) 0.063(4) 0.051(4) 0.011(3) -0.012(3) -0.002(3)
C13 0.107(6) 0.100(6) 0.042(3) -0.001(4) -0.010(3) -0.011(5)
C14 0.113(7) 0.083(5) 0.085(6) 0.020(5) -0.002(5) -0.036(5)
C15 0.052(3) 0.070(4) 0.068(4) -0.005(3) 0.020(3) -0.007(3)
C16 0.070(5) 0.095(6) 0.114(7) 0.007(5) 0.022(5) -0.028(4)
C17 0.121(7) 0.160(9) 0.064(4) -0.039(6) 0.036(4) -0.064(7)
C18 0.043(3) 0.074(4) 0.089(5) -0.015(4) -0.022(3) 0.000(3)

loop_
_atom_type_symbol
_atom_type_description
_atom_type_scat_dispersion_real
_atom_type_scat_dispersion_imag
_atom_type_scat_source
C C 0.0033 0.0016 'International Tables Vol C Tables 4.2.6.8 and 6.1.1.4'
H H 0.0000 0.0000 'International Tables Vol C Tables 4.2.6.8 and 6.1.1.4'
N N 0.0061 0.0033 'International Tables Vol C Tables 4.2.6.8 and 6.1.1.4'
Cl Cl 0.1484 0.1585 'International Tables Vol C Tables 4.2.6.8 and 6.1.1.4'
Ru Ru -1.2594 0.8363 'International Tables Vol C Tables 4.2.6.8 and 6.1.1.4'

loop_
_geom_angle_atom_site_label_1
_geom_angle_atom_site_label_2
_geom_angle_atom_site_label_3
_geom_angle
N2 Ru1 N1 61.23(17)
N2 Ru1 C3 110.92(19)
N1 Ru1 C3 102.58(18)
N2 Ru1 C2 147.3(2)
N1 Ru1 C2 107.39(19)
C3 Ru1 C2 38.3(2)
N2 Ru1 C1 157.60(18)
N1 Ru1 C1 139.90(19)
C3 Ru1 C1 63.18(19)
C2 Ru1 C1 37.69(19)
N2 Ru1 C5 120.47(19)
N1 Ru1 C5 165.43(18)
C3 Ru1 C5 62.9(2)
C2 Ru1 C5 62.8(2)
C1 Ru1 C5 37.13(18)
N2 Ru1 C4 99.28(18)
N1 Ru1 C4 130.11(18)
C3 Ru1 C4 38.10(19)
C2 Ru1 C4 63.2(2)
C1 Ru1 C4 62.18(19)
C5 Ru1 C4 36.88(18)
N2 Ru1 Cl1 91.95(13)
N1 Ru1 Cl1 91.09(12)
C3 Ru1 Cl1 156.90(15)
C2 Ru1 Cl1 119.87(16)
C1 Ru1 Cl1 94.40(14)
C5 Ru1 Cl1 103.14(15)
C4 Ru1 Cl1 137.55(14)
N2 Ru1 C11 30.81(17)
N1 Ru1 C11 30.52(16)
C3 Ru1 C11 111.25(18)
C2 Ru1 C11 132.63(19)
C1 Ru1 C11 169.77(19)
C5 Ru1 C11 149.92(19)
C4 Ru1 C11 119.49(17)
Cl1 Ru1 C11 89.98(11)
C11 N1 C12 123.8(5)
C11 N1 Ru1 94.8(3)
C12 N1 Ru1 140.1(4)
C11 N2 C15 123.4(5)
C11 N2 Ru1 94.8(3)
C15 N2 Ru1 139.0(4)
C5 C1 C2 108.2(5)
C5 C1 C6 125.3(5)
C2 C1 C6 126.5(5)
C5 C1 Ru1 71.8(3)
C2 C1 Ru1 69.8(3)
C6 C1 Ru1 125.2(4)
C1 C2 C3 107.8(5)
C1 C2 C7 125.9(6)
C3 C2 C7 125.6(6)
C1 C2 Ru1 72.5(3)
C3 C2 Ru1 70.7(3)
C7 C2 Ru1 129.9(4)
C2 C3 C4 107.5(5)
C2 C3 C8 127.1(6)
C4 C3 C8 125.0(6)
C2 C3 Ru1 71.0(3)
C4 C3 Ru1 72.8(3)
C8 C3 Ru1 127.7(4)
C5 C4 C3 107.7(5)
C5 C4 C9 127.0(5)
C3 C4 C9 125.2(5)
C5 C4 Ru1 71.5(3)
C3 C4 Ru1 69.1(3)
C9 C4 Ru1 127.9(4)
C4 C5 C1 108.7(5)
C4 C5 C10 126.5(5)
C1 C5 C10 124.7(5)
C4 C5 Ru1 71.6(3)
C1 C5 Ru1 71.0(3)
C10 C5 Ru1 126.9(4)
N1 C11 N2 108.8(5)
N1 C11 C18 125.7(5)
N2 C11 C18 125.5(5)
N1 C11 Ru1 54.7(3)
N2 C11 Ru1 54.4(3)
C18 C11 Ru1 176.5(4)
N1 C12 C13 112.0(5)
N1 C12 C14 110.1(5)
C13 C12 C14 112.8(6)
N2 C15 C17 110.5(5)
N2 C15 C16 112.6(6)
C17 C15 C16 113.1(7)

loop_
_geom_bond_atom_site_label_1
_geom_bond_atom_site_label_2
_geom_bond_distance
Ru1 N2 2.088(4)
Ru1 N1 2.096(4)
Ru1 C3 2.178(5)
Ru1 C2 2.182(5)
Ru1 C1 2.217(5)
Ru1 C5 2.228(5)
Ru1 C4 2.228(5)
Ru1 Cl1 2.3896(16)
Ru1 C11 2.560(5)
N1 C11 1.305(7)
N1 C12 1.461(7)
N2 C11 1.316(7)
N2 C15 1.462(7)
C1 C5 1.415(7)
C1 C2 1.421(7)
C1 C6 1.495(7)
C2 C3 1.429(7)
C2 C7 1.501(8)
C3 C4 1.439(7)
C3 C8 1.487(8)
C4 C5 1.410(7)
C4 C9 1.500(7)
C5 C10 1.510(8)
C11 C18 1.507(7)
C12 C13 1.492(8)
C12 C14 1.494(9)
C15 C17 1.467(10)
C15 C16 1.520(9)

loop_
_geom_torsion_atom_site_label_1
_geom_torsion_atom_site_label_2
_geom_torsion_atom_site_label_3
_geom_torsion_atom_site_label_4
_geom_torsion
N2 Ru1 N1 C11 -3.5(3)
C3 Ru1 N1 C11 -110.7(3)
C2 Ru1 N1 C11 -150.0(3)
C1 Ru1 N1 C11 -173.7(3)
C5 Ru1 N1 C11 -104.3(8)
C4 Ru1 N1 C11 -80.7(4)
Cl1 Ru1 N1 C11 88.1(3)
N2 Ru1 N1 C12 -169.5(6)
C3 Ru1 N1 C12 83.4(6)
C2 Ru1 N1 C12 44.0(6)
C1 Ru1 N1 C12 20.3(7)
C5 Ru1 N1 C12 89.7(9)
C4 Ru1 N1 C12 113.3(6)
Cl1 Ru1 N1 C12 -77.9(6)
C11 Ru1 N1 C12 -166.0(8)
N1 Ru1 N2 C11 3.5(3)
C3 Ru1 N2 C11 96.7(3)
C2 Ru1 N2 C11 80.5(5)
C1 Ru1 N2 C11 166.8(4)
C5 Ru1 N2 C11 166.8(3)
C4 Ru1 N2 C11 134.4(3)
Cl1 Ru1 N2 C11 -86.7(3)
N1 Ru1 N2 C15 163.4(6)
C3 Ru1 N2 C15 -103.3(6)
C2 Ru1 N2 C15 -119.5(6)
C1 Ru1 N2 C15 -33.2(9)
C5 Ru1 N2 C15 -33.2(6)
C4 Ru1 N2 C15 -65.6(6)
Cl1 Ru1 N2 C15 73.3(6)
C11 Ru1 N2 C15 160.0(8)
N2 Ru1 C1 C5 0.0(6)
N1 Ru1 C1 C5 157.0(3)
C3 Ru1 C1 C5 79.8(3)
C2 Ru1 C1 C5 118.1(5)
C4 Ru1 C1 C5 36.7(3)
Cl1 Ru1 C1 C5 -106.0(3)
C11 Ru1 C1 C5 138.9(9)
N2 Ru1 C1 C2 -118.1(5)
N1 Ru1 C1 C2 38.9(4)
C3 Ru1 C1 C2 -38.3(3)
C5 Ru1 C1 C2 -118.1(5)
C4 Ru1 C1 C2 -81.4(3)
Cl1 Ru1 C1 C2 135.8(3)
C11 Ru1 C1 C2 20.7(11)
N2 Ru1 C1 C6 120.8(6)
N1 Ru1 C1 C6 -82.1(6)
C3 Ru1 C1 C6 -159.3(6)
C2 Ru1 C1 C6 -121.0(6)
C5 Ru1 C1 C6 120.8(7)
C4 Ru1 C1 C6 157.6(6)
Cl1 Ru1 C1 C6 14.8(5)
C11 Ru1 C1 C6 -100.3(11)
C5 C1 C2 C3 0.4(6)
C6 C1 C2 C3 -178.3(5)
Ru1 C1 C2 C3 62.3(4)
C5 C1 C2 C7 171.0(5)
C6 C1 C2 C7 -7.7(9)
Ru1 C1 C2 C7 -127.1(6)
C5 C1 C2 Ru1 -61.9(4)
C6 C1 C2 Ru1 119.4(5)
N2 Ru1 C2 C1 141.5(3)
N1 Ru1 C2 C1 -154.9(3)
C3 Ru1 C2 C1 116.7(5)
C5 Ru1 C2 C1 36.8(3)
C4 Ru1 C2 C1 78.3(3)
Cl1 Ru1 C2 C1 -53.2(3)
C11 Ru1 C2 C1 -175.1(3)
N2 Ru1 C2 C3 24.8(5)
N1 Ru1 C2 C3 88.4(3)
C1 Ru1 C2 C3 -116.7(5)
C5 Ru1 C2 C3 -80.0(3)
C4 Ru1 C2 C3 -38.4(3)
Cl1 Ru1 C2 C3 -169.9(3)
C11 Ru1 C2 C3 68.2(4)
N2 Ru1 C2 C7 -95.9(7)
N1 Ru1 C2 C7 -32.4(6)
C3 Ru1 C2 C7 -120.8(7)
C1 Ru1 C2 C7 122.5(7)
C5 Ru1 C2 C7 159.3(7)
C4 Ru1 C2 C7 -159.2(7)
Cl1 Ru1 C2 C7 69.3(6)
C11 Ru1 C2 C7 -52.6(7)
C1 C2 C3 C4 0.7(6)
C7 C2 C3 C4 -169.9(5)
Ru1 C2 C3 C4 64.2(4)
C1 C2 C3 C8 173.1(5)
C7 C2 C3 C8 2.4(9)
Ru1 C2 C3 C8 -123.5(6)
C1 C2 C3 Ru1 -63.5(4)
C7 C2 C3 Ru1 125.9(6)
N2 Ru1 C3 C2 -165.9(3)
N1 Ru1 C3 C2 -102.2(3)
C1 Ru1 C3 C2 37.7(3)
C5 Ru1 C3 C2 79.6(3)
C4 Ru1 C3 C2 116.0(4)
Cl1 Ru1 C3 C2 22.7(6)
C11 Ru1 C3 C2 -132.9(3)
N2 Ru1 C3 C4 78.0(3)
N1 Ru1 C3 C4 141.8(3)
C2 Ru1 C3 C4 -116.0(4)
C1 Ru1 C3 C4 -78.3(3)
C5 Ru1 C3 C4 -36.5(3)
Cl1 Ru1 C3 C4 -93.3(5)
C11 Ru1 C3 C4 111.1(3)
N2 Ru1 C3 C8 -43.3(6)
N1 Ru1 C3 C8 20.5(6)
C2 Ru1 C3 C8 122.7(7)
C1 Ru1 C3 C8 160.4(7)
C5 Ru1 C3 C8 -157.7(7)
C4 Ru1 C3 C8 -121.3(7)
Cl1 Ru1 C3 C8 145.4(5)
C11 Ru1 C3 C8 -10.2(6)
C2 C3 C4 C5 -1.6(6)
C8 C3 C4 C5 -174.1(5)
Ru1 C3 C4 C5 61.4(4)
C2 C3 C4 C9 174.6(5)
C8 C3 C4 C9 2.1(9)
Ru1 C3 C4 C9 -122.4(5)
C2 C3 C4 Ru1 -63.0(4)
C8 C3 C4 Ru1 124.5(6)
N2 Ru1 C4 C5 129.7(3)
N1 Ru1 C4 C5 -170.3(3)
C3 Ru1 C4 C5 -118.1(5)
C2 Ru1 C4 C5 -79.6(3)
C1 Ru1 C4 C5 -37.0(3)
Cl1 Ru1 C4 C5 26.4(4)
C11 Ru1 C4 C5 154.5(3)
N2 Ru1 C4 C3 -112.2(3)
N1 Ru1 C4 C3 -52.2(4)
C2 Ru1 C4 C3 38.5(3)
C1 Ru1 C4 C3 81.2(3)
C5 Ru1 C4 C3 118.1(5)
Cl1 Ru1 C4 C3 144.5(3)
C11 Ru1 C4 C3 -87.3(3)
N2 Ru1 C4 C9 6.7(6)
N1 Ru1 C4 C9 66.7(6)
C3 Ru1 C4 C9 118.9(7)
C2 Ru1 C4 C9 157.5(6)
C1 Ru1 C4 C9 -159.9(6)
C5 Ru1 C4 C9 -123.0(7)
Cl1 Ru1 C4 C9 -96.6(5)
C11 Ru1 C4 C9 31.6(6)
C3 C4 C5 C1 1.8(6)
C9 C4 C5 C1 -174.3(5)
Ru1 C4 C5 C1 61.7(4)
C3 C4 C5 C10 177.4(5)
C9 C4 C5 C10 1.3(9)
Ru1 C4 C5 C10 -122.8(6)
C3 C4 C5 Ru1 -59.8(3)
C9 C4 C5 Ru1 124.1(6)
C2 C1 C5 C4 -1.4(6)
C6 C1 C5 C4 177.3(5)
Ru1 C1 C5 C4 -62.0(4)
C2 C1 C5 C10 -177.1(5)
C6 C1 C5 C10 1.6(9)
Ru1 C1 C5 C10 122.3(5)
C2 C1 C5 Ru1 60.6(4)
C6 C1 C5 Ru1 -120.7(5)
N2 Ru1 C5 C4 -61.8(4)
N1 Ru1 C5 C4 30.7(9)
C3 Ru1 C5 C4 37.7(3)
C2 Ru1 C5 C4 80.9(4)
C1 Ru1 C5 C4 118.2(5)
Cl1 Ru1 C5 C4 -162.1(3)
C11 Ru1 C5 C4 -48.3(5)
N2 Ru1 C5 C1 180.0(3)
N1 Ru1 C5 C1 -87.5(8)
C3 Ru1 C5 C1 -80.5(3)
C2 Ru1 C5 C1 -37.3(3)
C4 Ru1 C5 C1 -118.2(5)
Cl1 Ru1 C5 C1 79.8(3)
C11 Ru1 C5 C1 -166.5(3)
N2 Ru1 C5 C10 60.4(6)
N1 Ru1 C5 C10 152.9(6)
C3 Ru1 C5 C10 159.9(6)
C2 Ru1 C5 C10 -156.9(6)
C1 Ru1 C5 C10 -119.6(6)
C4 Ru1 C5 C10 122.2(7)
Cl1 Ru1 C5 C10 -39.8(5)
C11 Ru1 C5 C10 73.9(6)
C12 N1 C11 N2 174.4(5)
Ru1 N1 C11 N2 5.2(4)
C12 N1 C11 C18 -6.5(8)
Ru1 N1 C11 C18 -175.7(5)
C12 N1 C11 Ru1 169.2(6)
C15 N2 C11 N1 -169.6(5)
Ru1 N2 C11 N1 -5.2(4)
C15 N2 C11 C18 11.3(9)
Ru1 N2 C11 C18 175.7(5)
C15 N2 C11 Ru1 -164.4(6)
N2 Ru1 C11 N1 174.0(5)
C3 Ru1 C11 N1 78.5(4)
C2 Ru1 C11 N1 40.4(4)
C1 Ru1 C11 N1 23.3(11)
C5 Ru1 C11 N1 150.9(4)
C4 Ru1 C11 N1 119.9(3)
Cl1 Ru1 C11 N1 -92.2(3)
N1 Ru1 C11 N2 -174.0(5)
C3 Ru1 C11 N2 -95.5(4)
C2 Ru1 C11 N2 -133.6(3)
C1 Ru1 C11 N2 -150.7(9)
C5 Ru1 C11 N2 -23.1(5)
C4 Ru1 C11 N2 -54.1(4)
Cl1 Ru1 C11 N2 93.8(3)
N2 Ru1 C11 C18 -89(8)
N1 Ru1 C11 C18 97(8)
C3 Ru1 C11 C18 176(8)
C2 Ru1 C11 C18 138(8)
C1 Ru1 C11 C18 121(7)
C5 Ru1 C11 C18 -112(8)
C4 Ru1 C11 C18 -143(8)
Cl1 Ru1 C11 C18 5(8)
C11 N1 C12 C13 104.0(6)
Ru1 N1 C12 C13 -92.8(7)
C11 N1 C12 C14 -129.7(6)
Ru1 N1 C12 C14 33.5(9)
C11 N2 C15 C17 141.1(7)
Ru1 N2 C15 C17 -14.8(10)
C11 N2 C15 C16 -91.4(7)
Ru1 N2 C15 C16 112.8(6)
